data_4328319
loop_
_publ_author_name
'Baoming Ji'
'Dongsheng Deng'
'Xiao He'
'Bin Liu'
'Shaobin Miao'
'Ning Ma'
'Weizhou Wang'
'Liguo Ji'
'Peng Liu'
'Xianfei Li'

_publ_section_title
;
 Syntheses, Structures, Luminescence, and Magnetic Properties of
 One-dimensional Lanthanide Coordination Polymers with a Rigid
 2,2'-Bipyridine-3,3',6,6'-tetracarboxylic Acid Ligand
;
_journal_name_full 'Inorganic Chemistry'
_journal_page_first 2170
_journal_page_last 2177
_journal_paper_doi 10.1021/ic202063h
_journal_volume 51
_journal_year 2012
_chemical_formula_sum 'C14 H11 Dy N2 O11'
_chemical_formula_weight 545.75
_chemical_name_systematic
;

 ?

;
_space_group_IT_number 2
_symmetry_cell_setting triclinic
_symmetry_space_group_name_Hall '-P 1'
_symmetry_space_group_name_H-M 'P -1'
_atom_sites_solution_hydrogens geom
_atom_sites_solution_primary direct
_atom_sites_solution_secondary difmap
_audit_creation_method SHELXL-97
_cell_angle_alpha 87.1670(10)
_cell_angle_beta 86.2270(10)
_cell_angle_gamma 85.6640(10)
_cell_formula_units_Z 2
_cell_length_a 9.2185(11)
_cell_length_b 9.2289(11)
_cell_length_c 9.4132(11)
_cell_measurement_reflns_used 5478
_cell_measurement_temperature 296(2)
_cell_measurement_theta_max 28.18
_cell_measurement_theta_min 3.01
_cell_volume 796.02(16)
_computing_cell_refinement 'Bruker SMART'
_computing_data_collection 'Bruker SMART'
_computing_data_reduction 'Bruker SAINT'
_computing_molecular_graphics 'Bruker SHELXTL'
_computing_publication_material 'Bruker SHELXTL'
_computing_structure_refinement 'SHELXL-97 (Sheldrick, 1997)'
_computing_structure_solution 'SHELXS-97 (Sheldrick, 1990)'
_diffrn_ambient_temperature 296(2)
_diffrn_measured_fraction_theta_full 0.993
_diffrn_measured_fraction_theta_max 0.993
_diffrn_measurement_device_type 'CCD area detector'
_diffrn_measurement_method 'phi and omega scans'
_diffrn_radiation_monochromator graphite
_diffrn_radiation_source 'fine-focus sealed tube'
_diffrn_radiation_type MoK\a
_diffrn_radiation_wavelength 0.71073
_diffrn_reflns_av_R_equivalents 0.0209
_diffrn_reflns_av_sigmaI/netI 0.0289
_diffrn_reflns_limit_h_max 11
_diffrn_reflns_limit_h_min -11
_diffrn_reflns_limit_k_max 11
_diffrn_reflns_limit_k_min -11
_diffrn_reflns_limit_l_max 11
_diffrn_reflns_limit_l_min -11
_diffrn_reflns_number 6085
_diffrn_reflns_theta_full 25.49
_diffrn_reflns_theta_max 25.49
_diffrn_reflns_theta_min 3.01
_exptl_absorpt_coefficient_mu 4.765
_exptl_absorpt_correction_T_max 0.4344
_exptl_absorpt_correction_T_min 0.2395
_exptl_absorpt_correction_type multi-scan
_exptl_absorpt_process_details sadabs
_exptl_crystal_colour colorless
_exptl_crystal_density_diffrn 2.277
_exptl_crystal_description BLOCK
_exptl_crystal_F_000 526
_exptl_crystal_size_max 0.42
_exptl_crystal_size_mid 0.37
_exptl_crystal_size_min 0.21
_refine_diff_density_max 0.857
_refine_diff_density_min -1.470
_refine_diff_density_rms 0.148
_refine_ls_extinction_method none
_refine_ls_goodness_of_fit_ref 1.836
_refine_ls_hydrogen_treatment constr
_refine_ls_matrix_type full
_refine_ls_number_parameters 253
_refine_ls_number_reflns 2944
_refine_ls_number_restraints 0
_refine_ls_restrained_S_all 1.836
_refine_ls_R_factor_all 0.0230
_refine_ls_R_factor_gt 0.0223
_refine_ls_shift/su_max 0.002
_refine_ls_shift/su_mean 0.000
_refine_ls_structure_factor_coef Fsqd
_refine_ls_weighting_details 'calc w=1/[\s^2^(Fo^2^)+(0.0000P)^2^+0.0000P] where P=(Fo^2^+2Fc^2^)/3'
_refine_ls_weighting_scheme calc
_refine_ls_wR_factor_gt 0.0528
_refine_ls_wR_factor_ref 0.0529
_reflns_number_gt 2855
_reflns_number_total 2944
_reflns_threshold_expression >2sigma(I)
_cod_data_source_file ic202063h_si_006.cif
_cod_data_source_block b
_cod_database_code 4328319

loop_
_symmetry_equiv_pos_as_xyz
'x, y, z'
'-x, -y, -z'

loop_
_atom_site_label
_atom_site_type_symbol
_atom_site_fract_x
_atom_site_fract_y
_atom_site_fract_z
_atom_site_U_iso_or_equiv
_atom_site_adp_type
_atom_site_occupancy
_atom_site_symmetry_multiplicity
_atom_site_calc_flag
_atom_site_refinement_flags
Dy1 Dy 0.630436(17) 1.085900(18) 0.853150(17) 0.01027(7) Uani 1 1 d .
O1 O 0.7439(3) 1.4666(3) 0.5699(3) 0.0264(7) Uani 1 1 d .
O2 O 0.6257(3) 1.2830(3) 0.6778(3) 0.0161(6) Uani 1 1 d .
O3 O 0.5553(3) 0.8586(3) 0.9453(3) 0.0160(6) Uani 1 1 d .
O4 O 0.5999(4) 0.6220(4) 1.0023(5) 0.0614(13) Uani 1 1 d .
O5 O 1.3898(3) 1.0975(3) 0.7753(3) 0.0211(6) Uani 1 1 d .
O6 O 1.2537(3) 0.9549(3) 0.9219(3) 0.0157(6) Uani 1 1 d .
O7 O 1.2297(3) 0.8685(3) 0.5915(3) 0.0244(7) Uani 1 1 d .
O8 O 1.3131(3) 0.6842(3) 0.7365(3) 0.0228(6) Uani 1 1 d .
H8 H 1.3893 0.6919 0.6877 0.034 Uiso 1 1 d R
O9 O 0.6974(3) 1.3127(3) 0.9507(3) 0.0188(6) Uani 1 1 d .
H1W H 0.7035 1.2869 1.0357 0.028 Uiso 1 1 d R
H2W H 0.6334 1.3803 0.9411 0.028 Uiso 1 1 d R
O10 O 0.6403(3) 0.9629(3) 0.6305(3) 0.0264(7) Uani 1 1 d .
H3W H 0.6693 1.0143 0.5611 0.040 Uiso 1 1 d R
H4W H 0.5926 0.8967 0.6052 0.040 Uiso 1 1 d R
O11 O 0.5400(3) 0.6921(3) 0.5601(3) 0.0224(6) Uani 1 1 d .
H5W H 0.5814 0.6136 0.5880 0.034 Uiso 1 1 d R
H6W H 0.5093 0.6849 0.4798 0.034 Uiso 1 1 d R
N1 N 0.8768(3) 1.1341(3) 0.7311(3) 0.0117(6) Uani 1 1 d .
N2 N 0.8334(3) 0.8800(3) 0.8512(3) 0.0127(7) Uani 1 1 d .
C1 C 0.7399(4) 1.3486(4) 0.6375(4) 0.0153(8) Uani 1 1 d .
C2 C 0.8847(4) 1.2695(4) 0.6725(4) 0.0127(8) Uani 1 1 d .
C3 C 1.0169(4) 1.3296(4) 0.6419(4) 0.0185(9) Uani 1 1 d .
H3 H 1.0216 1.4183 0.5911 0.022 Uiso 1 1 calc R
C4 C 1.1420(4) 1.2547(4) 0.6887(4) 0.0181(8) Uani 1 1 d .
H4 H 1.2307 1.2971 0.6773 0.022 Uiso 1 1 calc R
C5 C 1.1350(4) 1.1156(4) 0.7531(4) 0.0134(8) Uani 1 1 d .
C6 C 1.0001(4) 1.0527(4) 0.7620(4) 0.0121(8) Uani 1 1 d .
C7 C 0.9709(4) 0.8980(4) 0.7987(4) 0.0116(8) Uani 1 1 d .
C8 C 1.0702(4) 0.7757(4) 0.7771(4) 0.0144(8) Uani 1 1 d .
C9 C 1.0263(4) 0.6389(4) 0.8225(4) 0.0194(9) Uani 1 1 d .
H9 H 1.0918 0.5576 0.8136 0.023 Uiso 1 1 calc R
C10 C 0.8865(4) 0.6226(4) 0.8805(5) 0.0223(9) Uani 1 1 d .
H10 H 0.8567 0.5318 0.9120 0.027 Uiso 1 1 calc R
C11 C 0.7929(4) 0.7462(4) 0.8899(4) 0.0167(8) Uani 1 1 d .
C12 C 0.6374(4) 0.7380(4) 0.9493(5) 0.0231(9) Uani 1 1 d .
C13 C 1.2718(4) 1.0480(4) 0.8205(4) 0.0137(8) Uani 1 1 d .
C14 C 1.2130(4) 0.7835(4) 0.6928(4) 0.0154(8) Uani 1 1 d .

loop_
_atom_site_aniso_label
_atom_site_aniso_U_11
_atom_site_aniso_U_22
_atom_site_aniso_U_33
_atom_site_aniso_U_23
_atom_site_aniso_U_13
_atom_site_aniso_U_12
Dy1 0.00652(10) 0.01034(11) 0.01363(11) 0.00367(7) -0.00047(6) -0.00149(7)
O1 0.0189(16) 0.0202(16) 0.0381(18) 0.0124(14) -0.0016(13) 0.0021(12)
O2 0.0095(13) 0.0191(15) 0.0189(14) 0.0063(12) -0.0010(10) -0.0007(11)
O3 0.0125(14) 0.0097(14) 0.0250(15) 0.0032(11) 0.0011(11) -0.0007(11)
O4 0.0254(19) 0.0168(18) 0.134(4) 0.026(2) 0.028(2) 0.0033(15)
O5 0.0091(14) 0.0302(17) 0.0240(15) 0.0091(13) -0.0042(11) -0.0057(12)
O6 0.0150(14) 0.0150(14) 0.0176(14) 0.0035(11) -0.0045(11) -0.0030(11)
O7 0.0276(17) 0.0234(16) 0.0203(15) 0.0007(13) 0.0071(12) 0.0009(13)
O8 0.0131(14) 0.0285(17) 0.0242(15) 0.0024(13) 0.0042(12) 0.0074(12)
O9 0.0213(15) 0.0155(15) 0.0192(14) 0.0020(12) -0.0012(11) -0.0009(12)
O10 0.0321(17) 0.0283(17) 0.0203(15) -0.0011(13) 0.0007(12) -0.0140(14)
O11 0.0199(15) 0.0237(16) 0.0228(15) -0.0012(12) -0.0039(12) 0.0061(12)
N1 0.0093(15) 0.0114(16) 0.0142(16) 0.0018(13) -0.0013(12) -0.0007(12)
N2 0.0113(16) 0.0104(16) 0.0165(16) 0.0023(13) -0.0010(12) -0.0020(13)
C1 0.017(2) 0.015(2) 0.0140(19) 0.0014(16) -0.0031(15) -0.0010(16)
C2 0.0155(19) 0.015(2) 0.0074(17) 0.0002(15) -0.0001(14) -0.0007(15)
C3 0.018(2) 0.015(2) 0.022(2) 0.0083(17) -0.0029(16) -0.0029(17)
C4 0.0103(19) 0.019(2) 0.026(2) 0.0055(17) -0.0012(16) -0.0062(16)
C5 0.0092(19) 0.016(2) 0.0145(19) 0.0019(15) -0.0003(14) -0.0009(15)
C6 0.0111(18) 0.0135(19) 0.0112(18) 0.0000(15) 0.0007(14) -0.0004(15)
C7 0.0101(18) 0.0111(19) 0.0134(18) 0.0009(15) -0.0016(14) -0.0003(15)
C8 0.0133(19) 0.015(2) 0.0146(19) -0.0007(16) -0.0012(15) -0.0005(15)
C9 0.018(2) 0.012(2) 0.028(2) -0.0017(17) -0.0001(17) 0.0015(16)
C10 0.019(2) 0.010(2) 0.037(2) 0.0032(18) 0.0014(18) -0.0033(17)
C11 0.014(2) 0.013(2) 0.023(2) 0.0008(16) 0.0001(16) -0.0017(16)
C12 0.013(2) 0.014(2) 0.042(3) 0.0037(19) 0.0024(18) -0.0016(17)
C13 0.0097(19) 0.015(2) 0.0170(19) -0.0016(16) -0.0025(15) -0.0018(15)
C14 0.015(2) 0.016(2) 0.0147(19) -0.0041(16) 0.0002(15) -0.0004(16)

loop_
_atom_type_symbol
_atom_type_description
_atom_type_scat_dispersion_real
_atom_type_scat_dispersion_imag
_atom_type_scat_source
C C 0.0033 0.0016 'International Tables Vol C Tables 4.2.6.8 and 6.1.1.4'
H H 0.0000 0.0000 'International Tables Vol C Tables 4.2.6.8 and 6.1.1.4'
N N 0.0061 0.0033 'International Tables Vol C Tables 4.2.6.8 and 6.1.1.4'
O O 0.0106 0.0060 'International Tables Vol C Tables 4.2.6.8 and 6.1.1.4'
Dy Dy -0.1892 4.4098 'International Tables Vol C Tables 4.2.6.8 and 6.1.1.4'

loop_
_geom_angle_atom_site_label_1
_geom_angle_atom_site_label_2
_geom_angle_atom_site_label_3
_geom_angle
_geom_angle_site_symmetry_1
_geom_angle_site_symmetry_3
O3 Dy1 O5 79.64(9) . 1_455
O3 Dy1 O2 151.64(9) . .
O5 Dy1 O2 76.13(9) 1_455 .
O3 Dy1 O10 81.83(9) . .
O5 Dy1 O10 72.46(10) 1_455 .
O2 Dy1 O10 77.01(9) . .
O3 Dy1 O6 75.25(9) . 2_777
O5 Dy1 O6 136.98(9) 1_455 2_777
O2 Dy1 O6 133.04(9) . 2_777
O10 Dy1 O6 135.64(9) . 2_777
O3 Dy1 O9 136.74(9) . .
O5 Dy1 O9 114.23(9) 1_455 .
O2 Dy1 O9 68.25(9) . .
O10 Dy1 O9 140.82(9) . .
O6 Dy1 O9 67.23(9) 2_777 .
O3 Dy1 O3 73.97(10) . 2_677
O5 Dy1 O3 68.81(9) 1_455 2_677
O2 Dy1 O3 109.92(8) . 2_677
O10 Dy1 O3 137.16(9) . 2_677
O6 Dy1 O3 70.96(9) 2_777 2_677
O9 Dy1 O3 74.06(8) . 2_677
O3 Dy1 N1 126.47(9) . .
O5 Dy1 N1 133.79(9) 1_455 .
O2 Dy1 N1 65.35(9) . .
O10 Dy1 N1 74.78(10) . .
O6 Dy1 N1 89.05(9) 2_777 .
O9 Dy1 N1 74.67(9) . .
O3 Dy1 N1 147.53(9) 2_677 .
O3 Dy1 N2 65.60(9) . .
O5 Dy1 N2 131.38(10) 1_455 .
O2 Dy1 N2 122.45(9) . .
O10 Dy1 N2 69.95(10) . .
O6 Dy1 N2 66.08(9) 2_777 .
O9 Dy1 N2 114.38(9) . .
O3 Dy1 N2 126.49(9) 2_677 .
N1 Dy1 N2 61.28(10) . .
O3 Dy1 Dy1 38.32(6) . 2_677
O5 Dy1 Dy1 69.99(6) 1_455 2_677
O2 Dy1 Dy1 138.88(6) . 2_677
O10 Dy1 Dy1 112.76(7) . 2_677
O6 Dy1 Dy1 68.60(6) 2_777 2_677
O9 Dy1 Dy1 105.33(6) . 2_677
O3 Dy1 Dy1 35.65(6) 2_677 2_677
N1 Dy1 Dy1 154.79(7) . 2_677
N2 Dy1 Dy1 97.65(7) . 2_677
C1 O2 Dy1 122.1(2) . .
C12 O3 Dy1 125.2(2) . .
C12 O3 Dy1 120.0(2) . 2_677
Dy1 O3 Dy1 106.03(10) . 2_677
C13 O5 Dy1 135.7(2) . 1_655
C13 O6 Dy1 131.5(2) . 2_777
C14 O8 H8 109.7 . .
Dy1 O9 H1W 100.6 . .
Dy1 O9 H2W 112.2 . .
H1W O9 H2W 111.0 . .
Dy1 O10 H3W 112.8 . .
Dy1 O10 H4W 130.9 . .
H3W O10 H4W 111.3 . .
H5W O11 H6W 110.5 . .
C2 N1 C6 120.1(3) . .
C2 N1 Dy1 114.2(2) . .
C6 N1 Dy1 122.2(2) . .
C11 N2 C7 120.0(3) . .
C11 N2 Dy1 116.4(2) . .
C7 N2 Dy1 123.1(2) . .
O1 C1 O2 126.6(3) . .
O1 C1 C2 117.4(3) . .
O2 C1 C2 116.0(3) . .
N1 C2 C3 121.7(3) . .
N1 C2 C1 115.6(3) . .
C3 C2 C1 122.7(3) . .
C2 C3 C4 118.5(4) . .
C2 C3 H3 120.7 . .
C4 C3 H3 120.7 . .
C3 C4 C5 120.0(3) . .
C3 C4 H4 120.0 . .
C5 C4 H4 120.0 . .
C4 C5 C6 118.1(3) . .
C4 C5 C13 117.2(3) . .
C6 C5 C13 124.5(3) . .
N1 C6 C5 120.3(3) . .
N1 C6 C7 111.7(3) . .
C5 C6 C7 128.0(3) . .
N2 C7 C8 120.1(3) . .
N2 C7 C6 113.9(3) . .
C8 C7 C6 126.0(3) . .
C9 C8 C7 118.4(3) . .
C9 C8 C14 118.1(3) . .
C7 C8 C14 123.1(3) . .
C10 C9 C8 120.7(4) . .
C10 C9 H9 119.6 . .
C8 C9 H9 119.6 . .
C9 C10 C11 117.5(4) . .
C9 C10 H10 121.3 . .
C11 C10 H10 121.3 . .
N2 C11 C10 123.1(4) . .
N2 C11 C12 115.8(3) . .
C10 C11 C12 121.0(4) . .
O4 C12 O3 125.0(4) . .
O4 C12 C11 118.5(4) . .
O3 C12 C11 116.4(3) . .
O5 C13 O6 126.7(3) . .
O5 C13 C5 116.3(3) . .
O6 C13 C5 116.9(3) . .
O7 C14 O8 125.0(4) . .
O7 C14 C8 122.3(3) . .
O8 C14 C8 112.7(3) . .

loop_
_geom_bond_atom_site_label_1
_geom_bond_atom_site_label_2
_geom_bond_distance
_geom_bond_site_symmetry_2
Dy1 O3 2.365(3) .
Dy1 O5 2.375(2) 1_455
Dy1 O2 2.395(3) .
Dy1 O10 2.426(3) .
Dy1 O6 2.434(2) 2_777
Dy1 O9 2.463(3) .
Dy1 O3 2.516(3) 2_677
Dy1 N1 2.537(3) .
Dy1 N2 2.564(3) .
Dy1 Dy1 3.8998(4) 2_677
O1 C1 1.236(4) .
O2 C1 1.281(5) .
O3 C12 1.298(5) .
O3 Dy1 2.516(3) 2_677
O4 C12 1.223(5) .
O5 C13 1.252(4) .
O5 Dy1 2.375(2) 1_655
O6 C13 1.264(4) .
O6 Dy1 2.434(2) 2_777
O7 C14 1.215(5) .
O8 C14 1.321(5) .
O8 H8 0.8200 .
O9 H1W 0.8277 .
O9 H2W 0.8310 .
O10 H3W 0.8304 .
O10 H4W 0.8316 .
O11 H5W 0.8319 .
O11 H6W 0.8325 .
N1 C2 1.346(5) .
N1 C6 1.354(5) .
N2 C11 1.344(5) .
N2 C7 1.349(5) .
C1 C2 1.519(5) .
C2 C3 1.385(5) .
C3 C4 1.385(5) .
C3 H3 0.9300 .
C4 C5 1.396(5) .
C4 H4 0.9300 .
C5 C6 1.407(5) .
C5 C13 1.526(5) .
C6 C7 1.492(5) .
C7 C8 1.413(5) .
C8 C9 1.393(5) .
C8 C14 1.496(5) .
C9 C10 1.382(6) .
C9 H9 0.9300 .
C10 C11 1.380(5) .
C10 H10 0.9300 .
C11 C12 1.509(5) .

loop_
_geom_hbond_atom_site_label_D
_geom_hbond_atom_site_label_H
_geom_hbond_atom_site_label_A
_geom_hbond_distance_DH
_geom_hbond_distance_HA
_geom_hbond_distance_DA
_geom_hbond_angle_DHA
_geom_hbond_site_symmetry_A
O8 H8 O11 0.82 1.77 2.587(4) 170.2 1_655
O9 H1W O8 0.83 2.17 2.941(4) 155.4 2_777
O9 H2W O4 0.83 2.18 2.773(4) 128.0 2_677
O9 H2W O4 0.83 2.32 2.980(4) 136.2 1_565
O10 H3W O7 0.83 1.98 2.803(4) 170.6 2_776
O10 H4W O11 0.83 2.06 2.852(4) 160.0 .
O11 H5W O1 0.83 1.95 2.699(4) 149.7 1_545
O11 H6W O2 0.83 2.00 2.784(4) 157.8 2_676

loop_
_geom_torsion_atom_site_label_1
_geom_torsion_atom_site_label_2
_geom_torsion_atom_site_label_3
_geom_torsion_atom_site_label_4
_geom_torsion
_geom_torsion_site_symmetry_1
_geom_torsion_site_symmetry_4
O3 Dy1 O2 C1 -142.7(3) . .
O5 Dy1 O2 C1 -174.7(3) 1_455 .
O10 Dy1 O2 C1 -99.9(3) . .
O6 Dy1 O2 C1 42.2(3) 2_777 .
O9 Dy1 O2 C1 61.7(3) . .
O3 Dy1 O2 C1 124.3(3) 2_677 .
N1 Dy1 O2 C1 -20.9(3) . .
N2 Dy1 O2 C1 -44.2(3) . .
Dy1 Dy1 O2 C1 150.3(2) 2_677 .
O5 Dy1 O3 C12 142.1(3) 1_455 .
O2 Dy1 O3 C12 110.5(3) . .
O10 Dy1 O3 C12 68.5(3) . .
O6 Dy1 O3 C12 -73.1(3) 2_777 .
O9 Dy1 O3 C12 -103.4(3) . .
O3 Dy1 O3 C12 -147.2(4) 2_677 .
N1 Dy1 O3 C12 4.4(3) . .
N2 Dy1 O3 C12 -3.1(3) . .
Dy1 Dy1 O3 C12 -147.2(4) 2_677 .
O5 Dy1 O3 Dy1 -70.75(10) 1_455 2_677
O2 Dy1 O3 Dy1 -102.35(18) . 2_677
O10 Dy1 O3 Dy1 -144.29(11) . 2_677
O6 Dy1 O3 Dy1 74.01(10) 2_777 2_677
O9 Dy1 O3 Dy1 43.75(16) . 2_677
O3 Dy1 O3 Dy1 0.0 2_677 2_677
N1 Dy1 O3 Dy1 151.55(9) . 2_677
N2 Dy1 O3 Dy1 144.08(12) . 2_677
O3 Dy1 N1 C2 171.8(2) . .
O5 Dy1 N1 C2 58.3(3) 1_455 .
O2 Dy1 N1 C2 22.0(2) . .
O10 Dy1 N1 C2 104.4(2) . .
O6 Dy1 N1 C2 -117.4(2) 2_777 .
O9 Dy1 N1 C2 -50.7(2) . .
O3 Dy1 N1 C2 -66.7(3) 2_677 .
N2 Dy1 N1 C2 179.6(3) . .
Dy1 Dy1 N1 C2 -144.26(19) 2_677 .
O3 Dy1 N1 C6 -29.2(3) . .
O5 Dy1 N1 C6 -142.7(3) 1_455 .
O2 Dy1 N1 C6 -179.0(3) . .
O10 Dy1 N1 C6 -96.6(3) . .
O6 Dy1 N1 C6 41.6(3) 2_777 .
O9 Dy1 N1 C6 108.2(3) . .
O3 Dy1 N1 C6 92.3(3) 2_677 .
N2 Dy1 N1 C6 -21.4(3) . .
Dy1 Dy1 N1 C6 14.7(4) 2_677 .
O3 Dy1 N2 C11 6.1(3) . .
O5 Dy1 N2 C11 -42.4(3) 1_455 .
O2 Dy1 N2 C11 -142.8(2) . .
O10 Dy1 N2 C11 -83.9(3) . .
O6 Dy1 N2 C11 90.1(3) 2_777 .
O9 Dy1 N2 C11 138.4(3) . .
O3 Dy1 N2 C11 50.6(3) 2_677 .
N1 Dy1 N2 C11 -167.0(3) . .
Dy1 Dy1 N2 C11 27.6(3) 2_677 .
O3 Dy1 N2 C7 178.3(3) . .
O5 Dy1 N2 C7 129.8(3) 1_455 .
O2 Dy1 N2 C7 29.4(3) . .
O10 Dy1 N2 C7 88.4(3) . .
O6 Dy1 N2 C7 -97.7(3) 2_777 .
O9 Dy1 N2 C7 -49.4(3) . .
O3 Dy1 N2 C7 -137.1(3) 2_677 .
N1 Dy1 N2 C7 5.2(3) . .
Dy1 Dy1 N2 C7 -160.1(3) 2_677 .
Dy1 O2 C1 O1 -165.2(3) . .
Dy1 O2 C1 C2 17.1(4) . .
C6 N1 C2 C3 0.0(5) . .
Dy1 N1 C2 C3 159.5(3) . .
C6 N1 C2 C1 177.8(3) . .
Dy1 N1 C2 C1 -22.7(4) . .
O1 C1 C2 N1 -172.5(3) . .
O2 C1 C2 N1 5.4(5) . .
O1 C1 C2 C3 5.3(5) . .
O2 C1 C2 C3 -176.8(3) . .
N1 C2 C3 C4 -7.8(6) . .
C1 C2 C3 C4 174.5(3) . .
C2 C3 C4 C5 6.0(6) . .
C3 C4 C5 C6 3.1(6) . .
C3 C4 C5 C13 -171.7(4) . .
C2 N1 C6 C5 9.5(5) . .
Dy1 N1 C6 C5 -148.3(3) . .
C2 N1 C6 C7 -168.7(3) . .
Dy1 N1 C6 C7 33.5(4) . .
C4 C5 C6 N1 -11.0(5) . .
C13 C5 C6 N1 163.5(3) . .
C4 C5 C6 C7 166.9(4) . .
C13 C5 C6 C7 -18.6(6) . .
C11 N2 C7 C8 3.5(5) . .
Dy1 N2 C7 C8 -168.5(2) . .
C11 N2 C7 C6 -179.4(3) . .
Dy1 N2 C7 C6 8.7(4) . .
N1 C6 C7 N2 -25.9(4) . .
C5 C6 C7 N2 156.0(4) . .
N1 C6 C7 C8 151.0(3) . .
C5 C6 C7 C8 -27.0(6) . .
N2 C7 C8 C9 -5.4(5) . .
C6 C7 C8 C9 177.8(3) . .
N2 C7 C8 C14 167.1(3) . .
C6 C7 C8 C14 -9.7(6) . .
C7 C8 C9 C10 3.3(6) . .
C14 C8 C9 C10 -169.6(4) . .
C8 C9 C10 C11 0.7(6) . .
C7 N2 C11 C10 0.8(6) . .
Dy1 N2 C11 C10 173.3(3) . .
C7 N2 C11 C12 179.1(3) . .
Dy1 N2 C11 C12 -8.4(4) . .
C9 C10 C11 N2 -2.9(6) . .
C9 C10 C11 C12 178.9(4) . .
Dy1 O3 C12 O4 176.9(4) . .
Dy1 O3 C12 O4 33.9(6) 2_677 .
Dy1 O3 C12 C11 0.0(5) . .
Dy1 O3 C12 C11 -143.0(3) 2_677 .
N2 C11 C12 O4 -171.1(4) . .
C10 C11 C12 O4 7.2(7) . .
N2 C11 C12 O3 5.9(5) . .
C10 C11 C12 O3 -175.7(4) . .
Dy1 O5 C13 O6 -10.1(6) 1_655 .
Dy1 O5 C13 C5 165.1(2) 1_655 .
Dy1 O6 C13 O5 36.3(6) 2_777 .
Dy1 O6 C13 C5 -138.9(3) 2_777 .
C4 C5 C13 O5 -22.3(5) . .
C6 C5 C13 O5 163.2(3) . .
C4 C5 C13 O6 153.4(3) . .
C6 C5 C13 O6 -21.1(5) . .
C9 C8 C14 O7 140.1(4) . .
C7 C8 C14 O7 -32.5(6) . .
C9 C8 C14 O8 -36.6(5) . .
C7 C8 C14 O8 150.8(3) . .
